data_2004180
loop_
_publ_author_name
'Dupont, L.'
'Pirotte, B.'
'de Tullio, P.'
'Masereel, B.'
'Delarge, J.'

_publ_contact_author
;
           Dr L. Dupont
           Unit\'e de Cristallographie
           Institut de Physique B5
           Universit\'e de Li\`ege au Sart Tilman
           B-4000 Li\`ege, Belgium
;
_publ_section_title
;
 3,7-Dimethyl-4<i>H</i>-pyrido[4,3-<i>e</i>]-1,2,4-thiadiazine
 1,1-Dioxide Zwitterion
;
_journal_issue 11
_journal_name_full 'Acta Crystallographica Section C'
_journal_page_first 2414
_journal_page_last 2416
_journal_paper_doi 10.1107/S010827019500802X
_journal_volume 51
_journal_year 1995
_chemical_formula_sum 'C8 H9 N3 O2 S'
_chemical_formula_weight 211.24
_chemical_name_systematic
;
 3,7-Dimethyl-4H-pyrido[4,3-e]-1,2,4-thiadiazine 1,1-dioxide inner salt
;
_space_group_IT_number 14
_symmetry_cell_setting monoclinic
_symmetry_space_group_name_Hall '-P 2yab'
_symmetry_space_group_name_H-M 'P 1 21/a 1'
_audit_creation_method SHELXL
_cell_angle_alpha 90.00
_cell_angle_beta 105.847(15)
_cell_angle_gamma 90.00
_cell_formula_units_Z 4
_cell_length_a 12.641(2)
_cell_length_b 5.5304(10)
_cell_length_c 13.615(3)
_cell_measurement_reflns_used 29
_cell_measurement_temperature 293(2)
_cell_measurement_theta_max 32.65
_cell_measurement_theta_min 27.39
_cell_volume 915.6(3)
_computing_cell_refinement 'DIF4 (Stoe & Cie, 1987a)'
_computing_data_collection 'DIF4 (Stoe & Cie, 1987a)'
_computing_data_reduction 'REDU4 (Stoe & Cie, 1987b)'
_computing_molecular_graphics 'ORTEPII (Johnson, 1976)'
_computing_publication_material SHELXL-93
_computing_structure_refinement 'SHELXL-93 (Sheldrick, 1993)'
_computing_structure_solution 'SHELXS-86 (Sheldrick, 1990)'
_diffrn_ambient_temperature 293(2)
_diffrn_measurement_device 'Stoe Siemens AED 4-circle diffractometer'
_diffrn_measurement_method \w
_diffrn_radiation_monochromator graphite
_diffrn_radiation_source 'fine-focus sealed tube'
_diffrn_radiation_type CuK\a
_diffrn_radiation_wavelength 1.54180
_diffrn_reflns_av_R_equivalents 0.0000
_diffrn_reflns_av_sigmaI/netI 0.0336
_diffrn_reflns_limit_h_max 13
_diffrn_reflns_limit_h_min 0
_diffrn_reflns_limit_k_max 6
_diffrn_reflns_limit_k_min 0
_diffrn_reflns_limit_l_max 14
_diffrn_reflns_limit_l_min -14
_diffrn_reflns_number 1234
_diffrn_reflns_theta_max 57.52
_diffrn_reflns_theta_min 3.37
_diffrn_standards_decay_% 2.5
_diffrn_standards_interval_time '60 min'
_diffrn_standards_number 2
_exptl_absorpt_coefficient_mu 2.980
_exptl_absorpt_correction_T_max 0.6937
_exptl_absorpt_correction_T_min 0.5255
_exptl_absorpt_correction_type 'semi-empirical, \y scan (EMPIR; Stoe & Cie, 1987c)'
_exptl_crystal_colour colourless
_exptl_crystal_density_diffrn 1.532
_exptl_crystal_density_meas ?
_exptl_crystal_description prism
_exptl_crystal_F_000 440
_exptl_crystal_size_max 0.30
_exptl_crystal_size_mid 0.15
_exptl_crystal_size_min 0.12
_refine_diff_density_max 0.223
_refine_diff_density_min -0.242
_refine_ls_extinction_coef 0.039(3)
_refine_ls_extinction_method 'SHELXL93 (Sheldrick, 1993)'
_refine_ls_goodness_of_fit_all 0.948
_refine_ls_goodness_of_fit_obs 1.063
_refine_ls_hydrogen_treatment
;
H atoms were restrained (included as riding atoms)
;
_refine_ls_matrix_type full
_refine_ls_number_parameters 130
_refine_ls_number_reflns 1234
_refine_ls_number_restraints 0
_refine_ls_restrained_S_all 0.948
_refine_ls_restrained_S_obs 1.063
_refine_ls_R_factor_all 0.0636
_refine_ls_R_factor_obs 0.0454
_refine_ls_shift/esd_max 0.005
_refine_ls_shift/esd_mean 0.000
_refine_ls_structure_factor_coef Fsqd
_refine_ls_weighting_details 'w = 1/[\s^2^(F~o~^2^)+(0.0953P)^2^+0.2229P] where P=(F~o~^2^+2F~c~^2^)/3'
_refine_ls_weighting_scheme calc
_refine_ls_wR_factor_all 0.1281
_refine_ls_wR_factor_obs 0.1208
_reflns_number_observed 907
_reflns_number_total 1234
_reflns_observed_criterion >2sigma(I)
_cod_data_source_file pa1192.cif
_cod_data_source_block sm0123
_cod_depositor_comments
;
The following automatic conversions were performed:

'_exptl_crystal_density_meas' value 'not measured' was changed to '?'
- the value is perceived as not measured.

Automatic conversion script
Id: cif_fix_values 3008 2015-01-20 13:52:24Z robertas 

The following automatic conversions were performed:

'_refine_ls_weighting_scheme' value 'calc w =
1/[\s^2^(F~o~^2^)+(0.0953P)^2^+0.2229P] where P=(F~o~^2^+2F~c~^2^)/3'
was changed to 'calc'. New tag '_refine_ls_weighting_details' was
created. The value of the new tag was set to 'w =
1/[\s^2^(F~o~^2^)+(0.0953P)^2^+0.2229P] where
P=(F~o~^2^+2F~c~^2^)/3'.

Automatic conversion script
Id: cif_fix_values 3143 2015-03-26 13:38:13Z robertas 
;
_cod_original_cell_volume 915.7(3)
_cod_original_sg_symbol_H-M 'P 21/a'
_cod_database_code 2004180
_cod_database_fobs_code 2004180

loop_
_symmetry_equiv_pos_as_xyz
'x, y, z'
'-x+1/2, y+1/2, -z'
'-x, -y, -z'
'x-1/2, -y-1/2, z'

loop_
_atom_site_aniso_label
_atom_site_aniso_U_11
_atom_site_aniso_U_22
_atom_site_aniso_U_33
_atom_site_aniso_U_12
_atom_site_aniso_U_13
_atom_site_aniso_U_23
S1 0.0452(5) 0.0675(6) 0.0619(6) 0.0036(4) 0.0062(4) -0.0051(4)
N2 0.056(2) 0.065(2) 0.067(2) 0.0005(14) 0.0118(14) -0.0127(14)
C3 0.049(2) 0.065(2) 0.062(2) -0.007(2) 0.021(2) -0.007(2)
N4 0.054(2) 0.071(2) 0.055(2) 0.0007(15) 0.0151(13) -0.0037(14)
C5 0.046(2) 0.063(2) 0.057(2) -0.004(2) 0.0163(14) 0.001(2)
C6 0.047(2) 0.072(2) 0.053(2) 0.003(2) 0.0086(15) 0.001(2)
C7 0.043(2) 0.070(2) 0.059(2) 0.0040(15) 0.0094(14) 0.002(2)
N8 0.0489(15) 0.067(2) 0.0540(15) 0.0023(13) 0.0137(12) -0.0033(13)
C9 0.046(2) 0.066(2) 0.054(2) 0.002(2) 0.0061(15) 0.001(2)
C10 0.042(2) 0.060(2) 0.055(2) 0.0035(14) 0.0106(14) -0.006(2)
C11 0.070(2) 0.074(2) 0.073(2) -0.004(2) 0.027(2) -0.012(2)
C12 0.065(2) 0.086(3) 0.063(2) 0.013(2) 0.019(2) -0.012(2)
O1 0.0424(13) 0.087(2) 0.105(2) -0.0060(12) 0.0110(13) -0.019(2)
O2 0.081(2) 0.084(2) 0.0619(15) 0.0150(14) 0.0095(13) 0.0111(13)

loop_
_atom_site_label
_atom_site_occupancy
_atom_site_fract_x
_atom_site_fract_y
_atom_site_fract_z
_atom_site_U_iso_or_equiv
_atom_site_thermal_displace_type
_atom_site_calc_flag
_atom_site_refinement_flags
_atom_site_type_symbol
S1 1 .76031(6) .1487(2) .80610(6) .0599(4) Uani d . S
N2 1 .7336(2) -.0222(5) .7088(2) .0638(8) Uani d . N
C3 1 .6711(3) .0570(6) .6190(3) .0577(9) Uani d . C
N4 1 .6062(2) .2506(6) .5979(2) .0599(8) Uani d . N
C5 1 .5922(3) .3861(6) .6767(2) .0548(8) Uani d . C
C6 1 .5113(3) .5687(6) .6578(2) .0586(9) Uani d . C
H6 1 .4719(3) .6026(6) .5909(2) .070 Uiso calc R H
C7 1 .4901(2) .6948(6) .7350(2) .0582(9) Uani d . C
H7 1 .4354(2) .8122(6) .7207(2) .070 Uiso calc R H
N8 1 .5482(2) .6523(5) .8343(2) .0566(7) Uani d . N
C9 1 .6275(3) .4855(6) .8555(2) .0568(9) Uani d . C
H9 1 .6670(3) .4590(6) .9230(2) .068 Uiso calc R H
C10 1 .6516(2) .3536(6) .7801(2) .0527(8) Uani d . C
C11 1 .6700(3) -0.1057(7) .5303(3) .0706(10) Uani d . C
H111 1 .6119(15) -.057(3) .4721(7) .106 Uiso calc R H
H112 1 .658(2) -0.2697(9) .5478(8) .106 Uiso calc R H
H113 1 .7393(9) -.094(4) .5144(14) .106 Uiso calc R H
C12 1 .5220(3) .7935(8) .9172(3) .0713(11) Uani d . C
H121 1 .527(2) .9630(8) .9042(11) .107 Uiso calc R H
H122 1 .5731(14) .753(4) .9813(4) .107 Uiso calc R H
H123 1 .4487(9) .756(4) .9197(14) .107 Uiso calc R H
O1 1 .8607(2) .2804(5) .8140(2) .0800(8) Uani d . O
O2 1 .7589(2) .0090(5) .8955(2) .0776(8) Uani d . O

loop_
_atom_type_symbol
_atom_type_description
_atom_type_scat_dispersion_real
_atom_type_scat_dispersion_imag
_atom_type_scat_source
C C 0.0181 0.0091 'International Tables Vol C Tables 4.2.6.8 and 6.1.1.4'
H H 0.0000 0.0000 'International Tables Vol C Tables 4.2.6.8 and 6.1.1.4'
N N 0.0311 0.0180 'International Tables Vol C Tables 4.2.6.8 and 6.1.1.4'
O O 0.0492 0.0322 'International Tables Vol C Tables 4.2.6.8 and 6.1.1.4'
S S 0.3331 0.5567 'International Tables Vol C Tables 4.2.6.8 and 6.1.1.4'

loop_
_geom_angle_atom_site_label_1
_geom_angle_atom_site_label_2
_geom_angle_atom_site_label_3
_geom_angle
_geom_angle_publ_flag
O1 S1 O2 114.9(2) yes
O1 S1 N2 110.2(2) yes
O2 S1 N2 109.6(2) yes
O1 S1 C10 108.4(2) yes
O2 S1 C10 109.18(15) yes
N2 S1 C10 103.99(15) yes
C3 N2 S1 120.4(2) yes
N4 C3 N2 129.6(3) yes
N4 C3 C11 115.9(3) yes
N2 C3 C11 114.3(3) yes
C3 N4 C5 118.5(3) yes
N4 C5 C6 119.7(3) yes
N4 C5 C10 124.6(3) yes
C6 C5 C10 115.8(3) yes
C7 C6 C5 121.1(3) yes
C7 C6 H6 119.4(2) ?
C5 C6 H6 119.4(2) ?
C6 C7 N8 120.9(3) yes
C6 C7 H7 119.5(2) ?
N8 C7 H7 119.5(2) ?
C9 N8 C7 120.0(3) yes
C9 N8 C12 120.7(3) yes
C7 N8 C12 119.3(3) yes
N8 C9 C10 121.2(3) yes
N8 C9 H9 119.4(2) ?
C10 C9 H9 119.4(2) ?
C9 C10 C5 121.0(3) yes
C9 C10 S1 121.5(2) yes
C5 C10 S1 117.4(2) yes
C3 C11 H111 109.5(2) ?
C3 C11 H112 109.5(2) ?
H111 C11 H112 109.5 ?
C3 C11 H113 109.5(2) ?
H111 C11 H113 109.5 ?
H112 C11 H113 109.5 ?
N8 C12 H121 109.5(2) ?
N8 C12 H122 109.5(2) ?
H121 C12 H122 109.5 ?
N8 C12 H123 109.5(2) ?
H121 C12 H123 109.5 ?
H122 C12 H123 109.5 ?

loop_
_geom_bond_atom_site_label_1
_geom_bond_atom_site_label_2
_geom_bond_distance
_geom_bond_publ_flag
S1 O1 1.442(3) yes
S1 O2 1.445(3) yes
S1 N2 1.587(3) yes
S1 C10 1.741(3) yes
N2 C3 1.335(4) yes
C3 N4 1.332(4) yes
C3 C11 1.504(4) yes
N4 C5 1.360(4) yes
C5 C6 1.410(5) yes
C5 C10 1.414(5) yes
C6 C7 1.348(4) yes
C6 H6 0.93 ?
C7 N8 1.371(4) yes
C7 H7 0.93 ?
N8 C9 1.334(4) yes
N8 C12 1.481(4) yes
C9 C10 1.360(4) yes
C9 H9 0.93 ?
C11 H111 0.96 ?
C11 H112 0.96 ?
C11 H113 0.96 ?
C12 H121 0.96 ?
C12 H122 0.96 ?
C12 H123 0.96 ?

loop_
_geom_torsion_atom_site_label_1
_geom_torsion_atom_site_label_2
_geom_torsion_atom_site_label_3
_geom_torsion_atom_site_label_4
_geom_torsion
_geom_torsion_publ_flag
O1 S1 N2 C3 -91.2(3) yes
O2 S1 N2 C3 141.5(3) yes
C10 S1 N2 C3 24.8(3) yes
S1 N2 C3 N4 -14.4(5) yes
S1 N2 C3 C11 169.2(2) yes
N2 C3 N4 C5 -5.1(5) yes
C11 C3 N4 C5 171.2(3) yes
C3 N4 C5 C6 -170.1(3) yes
C3 N4 C5 C10 7.8(5) yes
N4 C5 C6 C7 175.3(3) ?
C10 C5 C6 C7 -2.7(5) ?
C5 C6 C7 N8 1.2(5) ?
C6 C7 N8 C9 0.6(5) ?
C6 C7 N8 C12 -179.6(3) yes
C7 N8 C9 C10 -0.7(5) ?
C12 N8 C9 C10 179.5(3) ?
N8 C9 C10 C5 -1.0(5) ?
N8 C9 C10 S1 176.1(2) yes
N4 C5 C10 C9 -175.3(3) ?
C6 C5 C10 C9 2.6(5) ?
N4 C5 C10 S1 7.4(4) yes
C6 C5 C10 S1 -174.6(2) yes
O1 S1 C10 C9 -81.6(3) ?
O2 S1 C10 C9 44.2(3) ?
N2 S1 C10 C9 161.1(3) yes
O1 S1 C10 C5 95.6(3) yes
O2 S1 C10 C5 -138.6(3) yes
N2 S1 C10 C5 -21.7(3) yes

loop_
_cod_related_entry_id
_cod_related_entry_database
_cod_related_entry_code
1 ChemSpider 21138666
